data_4323630
loop_
_publ_author_name
'Mary K. Ellison'
'Habib Nasri'
'Y.-M. Xia'
'Jean-Claude Marchon'
'Charles E. Schulz'
'Peter G. Debrunner'
'W. Robert Scheidt'

_publ_section_title
;
 Characterization of the
 Bis(azido)(meso-tetraphenylporphinato)ferrate(III) Anion. An Unusual
 Spin-Equilibrium System
;
_journal_name_full 'Inorganic Chemistry'
_journal_page_first 4804
_journal_page_last 4811
_journal_paper_doi 10.1021/ic970527l
_journal_volume 36
_journal_year 1997
_chemical_formula_sum 'C68 H66 Cl2 Fe N10 Na O8'
_chemical_formula_weight 1301.05
_chemical_name_systematic
;
 ?
;
_space_group_IT_number 2
_symmetry_cell_setting triclinic
_symmetry_space_group_name_Hall '-P 1'
_symmetry_space_group_name_H-M 'P -1'
_atom_sites_solution_hydrogens geom
_atom_sites_solution_primary direct
_atom_sites_solution_secondary difmap
_audit_creation_method SHELXL
_cell_angle_alpha 64.30(2)
_cell_angle_beta 77.18(3)
_cell_angle_gamma 77.67(2)
_cell_formula_units_Z 1
_cell_length_a 11.417(2)
_cell_length_b 12.371(4)
_cell_length_c 12.628(2)
_cell_measurement_reflns_used 247
_cell_measurement_temperature 130(2)
_cell_measurement_theta_max 20.5
_cell_measurement_theta_min -20.5
_cell_volume 1553.0(7)
_computing_cell_refinement MADNES
_computing_data_collection MADNES
_computing_data_reduction 'MADNES (Messerschmitt & Pflugrath, 1987)'
_computing_molecular_graphics 'ORTEP-III (Burnett, Johnson, 1996)'
_computing_publication_material SHELXL-93
_computing_structure_refinement 'SHELXL-93 (Sheldrick, 1993)'
_computing_structure_solution 'SHELXS-86 (Sheldrick, 1990)'
_diffrn_ambient_temperature 130(2)
_diffrn_measurement_device 'Enraf-Nonius FAST area-detector'
_diffrn_measurement_method 'Ellipsoid-mask fitting'
_diffrn_radiation_monochromator graphite
_diffrn_radiation_source 'rotating anode'
_diffrn_radiation_type MoK\a
_diffrn_radiation_wavelength 0.71073
_diffrn_reflns_av_R_equivalents 0.0472
_diffrn_reflns_av_sigmaI/netI 0.0359
_diffrn_reflns_limit_h_max 15
_diffrn_reflns_limit_h_min -11
_diffrn_reflns_limit_k_max 16
_diffrn_reflns_limit_k_min -13
_diffrn_reflns_limit_l_max 17
_diffrn_reflns_limit_l_min -17
_diffrn_reflns_number 14065
_diffrn_reflns_theta_max 29.90
_diffrn_reflns_theta_min 2.34
_diffrn_standards_decay_% 'No measurable crystal decay'
_diffrn_standards_interval_count 0
_diffrn_standards_interval_time 0
_diffrn_standards_number 0
_exptl_absorpt_coefficient_mu 0.402
_exptl_absorpt_correction_T_max 1.00
_exptl_absorpt_correction_T_min 0.68
_exptl_absorpt_correction_type refdelf
_exptl_crystal_colour 'dark purple'
_exptl_crystal_density_diffrn 1.391
_exptl_crystal_density_meas ?
_exptl_crystal_description 'asymmetrical block'
_exptl_crystal_F_000 679
_exptl_crystal_size_max 0.73
_exptl_crystal_size_mid 0.67
_exptl_crystal_size_min 0.53
_refine_diff_density_max 0.436
_refine_diff_density_min -0.713
_refine_diff_density_rms 0.076
_refine_ls_extinction_method none
_refine_ls_goodness_of_fit_all 1.111
_refine_ls_goodness_of_fit_obs 1.119
_refine_ls_hydrogen_treatment
;
Idealized with riding model, Aromatic C-H = 0.95 \%A, Aliphatic C-H = 0.99 \%A.
;
_refine_ls_matrix_type full
_refine_ls_number_parameters 417
_refine_ls_number_reflns 7603
_refine_ls_number_restraints 0
_refine_ls_restrained_S_all 1.116
_refine_ls_restrained_S_obs 1.119
_refine_ls_R_factor_all 0.0491
_refine_ls_R_factor_obs 0.0417
_refine_ls_shift/esd_max -0.007
_refine_ls_shift/esd_mean 0.000
_refine_ls_structure_factor_coef Fsqd
_refine_ls_weighting_details 'w=1/[\s^2^(Fo^2^)+(0.0477P)^2^+1.0781P] where P=(Fo^2^+2Fc^2^)/3'
_refine_ls_weighting_scheme calc
_refine_ls_wR_factor_all 0.1082
_refine_ls_wR_factor_obs 0.1021
_reflns_number_observed 6778
_reflns_number_total 7608
_reflns_observed_criterion >2sigma(I)
_cod_data_source_file ic970527l_1.cif
_cod_data_source_block sd:fetppn3lt
_cod_depositor_comments
;
The following automatic conversions were performed:

'_exptl_crystal_density_meas' value 'Not measured' was changed to '?'
- the value is perceived as not measured.

Automatic conversion script
Id: cif_fix_values 3008 2015-01-20 13:52:24Z robertas 

The following automatic conversions were performed:

'_refine_ls_weighting_scheme' value 'calc
w=1/[\s^2^(Fo^2^)+(0.0477P)^2^+1.0781P] where P=(Fo^2^+2Fc^2^)/3' was
changed to 'calc'. New tag '_refine_ls_weighting_details' was
created. The value of the new tag was set to
'w=1/[\s^2^(Fo^2^)+(0.0477P)^2^+1.0781P] where P=(Fo^2^+2Fc^2^)/3'.

Automatic conversion script
Id: cif_fix_values 3143 2015-03-26 13:38:13Z robertas 
;
_cod_original_cell_volume 1553.0(6)
_cod_database_code 4323630

loop_
_symmetry_equiv_pos_as_xyz
'x, y, z'
'-x, -y, -z'

loop_
_atom_site_aniso_label
_atom_site_aniso_U_11
_atom_site_aniso_U_22
_atom_site_aniso_U_33
_atom_site_aniso_U_23
_atom_site_aniso_U_13
_atom_site_aniso_U_12
Fe 0.00686(13) 0.00706(13) 0.00609(13) -0.00239(10) -0.00160(9) -0.00011(9)
N1 0.0088(5) 0.0095(5) 0.0076(5) -0.0031(4) -0.0018(4) -0.0006(4)
N2 0.0092(5) 0.0108(5) 0.0087(5) -0.0042(4) -0.0021(4) -0.0001(4)
N3 0.0148(6) 0.0100(6) 0.0121(6) -0.0042(5) -0.0014(5) -0.0026(5)
N4 0.0108(5) 0.0108(6) 0.0147(6) -0.0047(5) -0.0024(5) -0.0013(4)
N5 0.0213(7) 0.0212(7) 0.0178(7) -0.0040(6) 0.0028(5) -0.0078(6)
C(m1) 0.0098(6) 0.0105(6) 0.0096(6) -0.0023(5) -0.0028(5) -0.0012(5)
C(m2) 0.0111(6) 0.0110(6) 0.0084(6) -0.0048(5) -0.0004(5) -0.0016(5)
C(a1) 0.0120(6) 0.0107(6) 0.0069(6) -0.0032(5) -0.0011(5) -0.0021(5)
C(a2) 0.0109(6) 0.0112(6) 0.0081(6) -0.0029(5) -0.0027(5) -0.0019(5)
C(a3) 0.0085(6) 0.0121(6) 0.0099(6) -0.0045(5) -0.0021(5) 0.0001(5)
C(a4) 0.0100(6) 0.0103(6) 0.0099(6) -0.0051(5) -0.0006(5) -0.0004(5)
C(b1) 0.0143(7) 0.0166(7) 0.0086(6) -0.0051(5) -0.0028(5) -0.0010(5)
C(b2) 0.0128(7) 0.0172(7) 0.0089(6) -0.0050(5) -0.0036(5) -0.0007(5)
C(b3) 0.0105(6) 0.0161(7) 0.0147(7) -0.0072(6) -0.0034(5) 0.0026(5)
C(b4) 0.0103(6) 0.0164(7) 0.0122(7) -0.0072(6) -0.0016(5) 0.0015(5)
C1 0.0102(6) 0.0143(7) 0.0096(6) -0.0060(5) -0.0025(5) 0.0002(5)
C2 0.0136(7) 0.0158(7) 0.0151(7) -0.0057(6) -0.0035(5) -0.0011(5)
C3 0.0118(7) 0.0238(8) 0.0246(8) -0.0139(7) -0.0048(6) -0.0012(6)
C4 0.0134(7) 0.0254(8) 0.0215(8) -0.0137(7) -0.0096(6) 0.0060(6)
C5 0.0207(8) 0.0187(8) 0.0153(7) -0.0040(6) -0.0082(6) 0.0036(6)
C6 0.0149(7) 0.0159(7) 0.0143(7) -0.0035(6) -0.0041(6) -0.0021(5)
C7 0.0098(6) 0.0181(7) 0.0106(6) -0.0085(6) -0.0018(5) -0.0006(5)
C8 0.0220(8) 0.0218(8) 0.0201(8) -0.0142(7) -0.0028(6) 0.0013(6)
C9 0.0231(8) 0.0399(11) 0.0299(9) -0.0288(9) -0.0039(7) 0.0049(7)
C10 0.0165(8) 0.0564(13) 0.0183(8) -0.0250(9) 0.0027(6) -0.0049(8)
C11 0.0214(8) 0.0410(11) 0.0127(7) -0.0092(7) 0.0030(6) -0.0098(7)
C12 0.0177(7) 0.0215(8) 0.0137(7) -0.0063(6) 0.0007(6) -0.0041(6)
Na 0.0293(6) 0.0287(6) 0.0695(9) -0.0318(6) -0.0121(6) -0.0033(5)
O1 0.0238(6) 0.0165(6) 0.0301(7) -0.0081(5) -0.0053(5) -0.0028(5)
O2 0.0271(7) 0.0264(7) 0.0204(6) -0.0092(5) -0.0052(5) -0.0031(5)
O3 0.0259(7) 0.0240(7) 0.0305(7) -0.0126(6) -0.0031(5) -0.0045(5)
C13 0.0251(9) 0.0252(9) 0.0389(11) -0.0183(8) -0.0125(8) 0.0055(7)
C14 0.0292(10) 0.0179(8) 0.0344(10) 0.0018(7) -0.0158(8) -0.0017(7)
C15 0.0362(11) 0.0318(10) 0.0201(9) 0.0023(8) -0.0119(8) -0.0070(8)
C16 0.0442(12) 0.0301(10) 0.0214(9) -0.0129(8) 0.0033(8) -0.0109(9)
C17 0.0319(10) 0.0250(9) 0.0337(10) -0.0141(8) 0.0084(8) -0.0056(8)
C18 0.0220(9) 0.0373(11) 0.0376(11) -0.0240(9) -0.0042(8) -0.0006(8)
O(w) 0.0264(6) 0.0194(6) 0.0216(6) -0.0104(5) -0.0056(5) -0.0014(5)
Cl 0.0234(2) 0.0324(2) 0.0360(3) -0.0135(2) -0.0001(2) 0.0036(2)
C19 0.0172(7) 0.0181(8) 0.0227(8) -0.0066(6) -0.0033(6) -0.0027(6)
C20 0.0225(8) 0.0222(8) 0.0183(8) -0.0053(7) -0.0059(6) -0.0036(7)
C21 0.0195(8) 0.0223(8) 0.0250(9) -0.0055(7) -0.0087(7) -0.0003(6)
C22 0.0179(8) 0.0263(9) 0.0255(9) -0.0105(7) -0.0006(7) -0.0044(7)
C23 0.0264(9) 0.0243(9) 0.0175(8) -0.0032(7) -0.0020(7) -0.0087(7)
C24 0.0234(8) 0.0180(8) 0.0221(8) -0.0014(6) -0.0087(7) -0.0025(6)

loop_
_atom_site_label
_atom_site_type_symbol
_atom_site_fract_x
_atom_site_fract_y
_atom_site_fract_z
_atom_site_U_iso_or_equiv
_atom_site_thermal_displace_type
_atom_site_occupancy
_atom_site_calc_flag
_atom_site_refinement_flags
_atom_site_disorder_group
Fe Fe 0.0000 0.0000 0.0000 0.00679(7) Uani 1 d S .
N1 N 0.03267(11) -0.03838(11) 0.16261(10) 0.0087(2) Uani 1 d . .
N2 N 0.17112(11) -0.06486(11) -0.04300(11) 0.0095(2) Uani 1 d . .
N3 N 0.04680(12) 0.16259(11) -0.05525(11) 0.0124(2) Uani 1 d . .
N4 N 0.09549(11) 0.20880(11) -0.15636(12) 0.0122(2) Uani 1 d . .
N5 N 0.14045(14) 0.25745(14) -0.25255(13) 0.0217(3) Uani 1 d . .
C(m1) C 0.24840(13) -0.12202(13) 0.14449(13) 0.0104(3) Uani 1 d . .
C(m2) C 0.16872(13) -0.02856(13) -0.25015(12) 0.0100(3) Uani 1 d . .
C(a1) C -0.04765(13) -0.02166(13) 0.25414(12) 0.0099(3) Uani 1 d . .
C(a2) C 0.14129(13) -0.08662(13) 0.20570(12) 0.0102(3) Uani 1 d . .
C(a3) C 0.25934(13) -0.11372(13) 0.02924(13) 0.0103(3) Uani 1 d . .
C(a4) C 0.22394(13) -0.07149(13) -0.14924(12) 0.0100(3) Uani 1 d . .
C(b1) C 0.01145(14) -0.05851(14) 0.35595(13) 0.0131(3) Uani 1 d . .
H(b1) H -0.02490(14) -0.05574(14) 0.43024(13) 0.016 Uiso 1 calc R .
C(b2) C 0.12858(14) -0.09787(14) 0.32603(13) 0.0129(3) Uani 1 d . .
H(b2) H 0.19056(14) -0.12727(14) 0.37486(13) 0.016 Uiso 1 calc R .
C(b3) C 0.36854(13) -0.15611(14) -0.03172(13) 0.0139(3) Uani 1 d . .
H(b3) H 0.44181(13) -0.19583(14) -0.00017(13) 0.017 Uiso 1 calc R .
C(b4) C 0.34752(13) -0.12891(14) -0.14232(13) 0.0130(3) Uani 1 d . .
H(b4) H 0.40342(13) -0.14463(14) -0.20361(13) 0.016 Uiso 1 calc R .
C1 C 0.35845(13) -0.17231(13) 0.20523(13) 0.0111(3) Uani 1 d . .
C2 C 0.45778(14) -0.10833(14) 0.16429(14) 0.0149(3) Uani 1 d . .
H2 H 0.45398(14) -0.03140(14) 0.09924(14) 0.018 Uiso 1 calc R .
C3 C 0.56210(14) -0.1558(2) 0.2175(2) 0.0184(3) Uani 1 d . .
H3 H 0.62951(14) -0.1118(2) 0.1881(2) 0.022 Uiso 1 calc R .
C4 C 0.56785(14) -0.2671(2) 0.3134(2) 0.0188(3) Uani 1 d . .
H4 H 0.63905(14) -0.2997(2) 0.3500(2) 0.023 Uiso 1 calc R .
C5 C 0.4691(2) -0.3306(2) 0.35560(15) 0.0194(3) Uani 1 d . .
H5 H 0.4724(2) -0.4066(2) 0.42192(15) 0.023 Uiso 1 calc R .
C6 C 0.36540(14) -0.28376(14) 0.30139(14) 0.0157(3) Uani 1 d . .
H6 H 0.29856(14) -0.32844(14) 0.33043(14) 0.019 Uiso 1 calc R .
C7 C 0.24454(13) -0.03064(14) -0.36175(13) 0.0121(3) Uani 1 d . .
C8 C 0.2883(2) -0.1390(2) -0.3742(2) 0.0200(3) Uani 1 d . .
H8 H 0.2681(2) -0.2133(2) -0.3116(2) 0.024 Uiso 1 calc R .
C9 C 0.3616(2) -0.1388(2) -0.4782(2) 0.0271(4) Uani 1 d . .
H9 H 0.3916(2) -0.2132(2) -0.4861(2) 0.033 Uiso 1 calc R .
C10 C 0.3910(2) -0.0321(2) -0.5696(2) 0.0277(4) Uani 1 d . .
H10 H 0.4416(2) -0.0326(2) -0.6401(2) 0.033 Uiso 1 calc R .
C11 C 0.3468(2) 0.0760(2) -0.5587(2) 0.0256(4) Uani 1 d . .
H11 H 0.3663(2) 0.1500(2) -0.6223(2) 0.031 Uiso 1 calc R .
C12 C 0.27408(15) 0.0772(2) -0.45532(14) 0.0182(3) Uani 1 d . .
H12 H 0.24426(15) 0.1520(2) -0.44835(14) 0.022 Uiso 1 calc R .
Na Na 0.0000 0.5000 0.0000 0.0374(3) Uani 1 d S .
O1 O 0.16970(12) 0.31779(11) 0.11781(12) 0.0237(3) Uani 1 d . .
O2 O -0.05951(12) 0.34953(12) 0.24395(11) 0.0245(3) Uani 1 d . .
O3 O -0.20364(12) 0.56522(12) 0.13123(13) 0.0262(3) Uani 1 d . .
C13 C 0.2578(2) 0.2706(2) 0.0444(2) 0.0279(4) Uani 1 d . .
H13A H 0.2217(2) 0.2183(2) 0.0228(2) 0.034 Uiso 1 calc R .
H13B H 0.3265(2) 0.2213(2) 0.0874(2) 0.034 Uiso 1 calc R .
C14 C 0.1226(2) 0.2231(2) 0.2218(2) 0.0300(4) Uani 1 d . .
H14A H 0.1896(2) 0.1662(2) 0.2628(2) 0.036 Uiso 1 calc R .
H14B H 0.0764(2) 0.1779(2) 0.2007(2) 0.036 Uiso 1 calc R .
C15 C 0.0416(2) 0.2777(2) 0.3011(2) 0.0323(4) Uani 1 d . .
H15A H 0.0138(2) 0.2131(2) 0.3780(2) 0.039 Uiso 1 calc R .
H15B H 0.0860(2) 0.3285(2) 0.3168(2) 0.039 Uiso 1 calc R .
C16 C -0.1381(2) 0.4130(2) 0.3082(2) 0.0314(4) Uani 1 d . .
H16A H -0.0951(2) 0.4714(2) 0.3137(2) 0.038 Uiso 1 calc R .
H16B H -0.1655(2) 0.3555(2) 0.3897(2) 0.038 Uiso 1 calc R .
C17 C -0.2439(2) 0.4779(2) 0.2446(2) 0.0314(4) Uani 1 d . .
H17A H -0.2843(2) 0.4197(2) 0.2357(2) 0.038 Uiso 1 calc R .
H17B H -0.3032(2) 0.5182(2) 0.2908(2) 0.038 Uiso 1 calc R .
C18 C -0.3013(2) 0.6262(2) 0.0648(2) 0.0297(4) Uani 1 d . .
H18A H -0.3695(2) 0.6564(2) 0.1131(2) 0.036 Uiso 1 calc R .
H18B H -0.3304(2) 0.5698(2) 0.0429(2) 0.036 Uiso 1 calc R .
O(w) O -0.09676(12) 0.33899(12) 0.03073(12) 0.0216(3) Uani 1 d . .
H(w1) H -0.0594(28) 0.2817(29) 0.0134(27) 0.047(8) Uiso 1 d . .
H(w2) H -0.1031(27) 0.3067(28) 0.1054(29) 0.050(8) Uiso 1 d . .
Cl Cl -0.46369(4) 0.61568(5) -0.19014(5) 0.03266(12) Uani 1 d . .
C19 C -0.3337(2) 0.5554(2) -0.2590(2) 0.0198(3) Uani 1 d . .
C20 C -0.2552(2) 0.4645(2) -0.1892(2) 0.0215(3) Uani 1 d . .
H20 H -0.2719(2) 0.4347(2) -0.1050(2) 0.026 Uiso 1 calc R .
C21 C -0.1518(2) 0.4178(2) -0.2446(2) 0.0232(3) Uani 1 d . .
H21 H -0.0972(2) 0.3546(2) -0.1980(2) 0.028 Uiso 1 calc R .
C22 C -0.1271(2) 0.4621(2) -0.3675(2) 0.0234(3) Uani 1 d . .
H22 H -0.0555(2) 0.4297(2) -0.4047(2) 0.028 Uiso 1 calc R .
C23 C -0.2067(2) 0.5538(2) -0.4359(2) 0.0240(4) Uani 1 d . .
H23 H -0.1895(2) 0.5846(2) -0.5201(2) 0.029 Uiso 1 calc R .
C24 C -0.3114(2) 0.6008(2) -0.3818(2) 0.0227(3) Uani 1 d . .
H24 H -0.3669(2) 0.6630(2) -0.4281(2) 0.027 Uiso 1 calc R .

loop_
_atom_type_symbol
_atom_type_description
_atom_type_scat_dispersion_real
_atom_type_scat_dispersion_imag
_atom_type_scat_source
C C 0.0033 0.0016 'International Tables Vol C Tables 4.2.6.8 and 6.1.1.4'
H H 0.0000 0.0000 'International Tables Vol C Tables 4.2.6.8 and 6.1.1.4'
Na Na 0.0362 0.0249 'International Tables Vol C Tables 4.2.6.8 and 6.1.1.4'
O O 0.0106 0.0060 'International Tables Vol C Tables 4.2.6.8 and 6.1.1.4'
N N 0.0061 0.0033 'International Tables Vol C Tables 4.2.6.8 and 6.1.1.4'
Fe Fe 0.3463 0.8444 'International Tables Vol C Tables 4.2.6.8 and 6.1.1.4'
Cl Cl 0.1484 0.1585 'International Tables Vol C Tables 4.2.6.8 and 6.1.1.4'

loop_
_geom_angle_atom_site_label_1
_geom_angle_atom_site_label_2
_geom_angle_atom_site_label_3
_geom_angle
_geom_angle_site_symmetry_1
_geom_angle_site_symmetry_3
_geom_angle_publ_flag
N3 Fe N3 180.0 . 2 ?
N3 Fe N2 90.60(6) . . ?
N3 Fe N2 89.40(6) 2 . ?
N3 Fe N2 89.40(6) . 2 ?
N3 Fe N2 90.60(6) 2 2 ?
N2 Fe N2 180.0 . 2 ?
N3 Fe N1 90.55(5) . 2 ?
N3 Fe N1 89.45(5) 2 2 ?
N2 Fe N1 89.64(6) . 2 ?
N2 Fe N1 90.36(6) 2 2 ?
N3 Fe N1 89.45(5) . . ?
N3 Fe N1 90.55(5) 2 . ?
N2 Fe N1 90.36(6) . . ?
N2 Fe N1 89.64(6) 2 . ?
N1 Fe N1 180.0 2 . ?
C(a1) N1 C(a2) 105.48(12) . . ?
C(a1) N1 Fe 127.48(10) . . ?
C(a2) N1 Fe 127.03(10) . . ?
C(a4) N2 C(a3) 106.06(12) . . ?
C(a4) N2 Fe 127.41(10) . . ?
C(a3) N2 Fe 126.53(10) . . ?
N4 N3 Fe 118.01(10) . . ?
N5 N4 N3 177.2(2) . . ?
C(a2) C(m1) C(a3) 123.70(13) . . ?
C(a2) C(m1) C1 118.52(12) . . ?
C(a3) C(m1) C1 117.78(13) . . ?
C(a1) C(m2) C(a4) 123.54(13) 2 . ?
C(a1) C(m2) C7 118.10(13) 2 . ?
C(a4) C(m2) C7 118.28(13) . . ?
N1 C(a1) C(m2) 125.91(13) . 2 ?
N1 C(a1) C(b1) 110.56(13) . . ?
C(m2) C(a1) C(b1) 123.48(13) 2 . ?
N1 C(a2) C(m1) 125.77(13) . . ?
N1 C(a2) C(b2) 110.25(13) . . ?
C(m1) C(a2) C(b2) 123.97(13) . . ?
N2 C(a3) C(m1) 126.49(13) . . ?
N2 C(a3) C(b3) 109.90(12) . . ?
C(m1) C(a3) C(b3) 123.61(13) . . ?
N2 C(a4) C(m2) 125.91(13) . . ?
N2 C(a4) C(b4) 110.03(12) . . ?
C(m2) C(a4) C(b4) 124.06(13) . . ?
C(b2) C(b1) C(a1) 106.97(13) . . ?
C(b1) C(b2) C(a2) 106.72(13) . . ?
C(b4) C(b3) C(a3) 107.24(13) . . ?
C(b3) C(b4) C(a4) 106.73(13) . . ?
C6 C1 C2 118.60(14) . . ?
C6 C1 C(m1) 121.19(13) . . ?
C2 C1 C(m1) 120.19(13) . . ?
C3 C2 C1 120.80(15) . . ?
C4 C3 C2 120.0(2) . . ?
C3 C4 C5 119.61(15) . . ?
C4 C5 C6 120.3(2) . . ?
C1 C6 C5 120.66(15) . . ?
C8 C7 C12 118.88(15) . . ?
C8 C7 C(m2) 121.21(14) . . ?
C12 C7 C(m2) 119.91(14) . . ?
C7 C8 C9 120.1(2) . . ?
C10 C9 C8 120.5(2) . . ?
C9 C10 C11 119.8(2) . . ?
C10 C11 C12 120.3(2) . . ?
C11 C12 C7 120.4(2) . . ?
O(w) Na O(w) 180.0 2_565 . ?
O(w) Na O3 94.52(5) 2_565 . ?
O(w) Na O3 85.48(5) . . ?
O(w) Na O3 85.48(5) 2_565 2_565 ?
O(w) Na O3 94.52(5) . 2_565 ?
O3 Na O3 180.0 . 2_565 ?
O(w) Na O1 83.07(5) 2_565 2_565 ?
O(w) Na O1 96.93(5) . 2_565 ?
O3 Na O1 61.68(5) . 2_565 ?
O3 Na O1 118.32(5) 2_565 2_565 ?
O(w) Na O1 96.94(5) 2_565 . ?
O(w) Na O1 83.06(5) . . ?
O3 Na O1 118.32(5) . . ?
O3 Na O1 61.68(5) 2_565 . ?
O1 Na O1 180.0 2_565 . ?
O(w) Na O2 66.88(5) 2_565 2_565 ?
O(w) Na O2 113.12(5) . 2_565 ?
O3 Na O2 120.15(5) . 2_565 ?
O3 Na O2 59.85(5) 2_565 2_565 ?
O1 Na O2 59.94(5) 2_565 2_565 ?
O1 Na O2 120.06(5) . 2_565 ?
O(w) Na O2 113.12(5) 2_565 . ?
O(w) Na O2 66.88(5) . . ?
O3 Na O2 59.85(5) . . ?
O3 Na O2 120.15(5) 2_565 . ?
O1 Na O2 120.06(5) 2_565 . ?
O1 Na O2 59.94(5) . . ?
O2 Na O2 180.0 2_565 . ?
C14 O1 C13 110.90(15) . . ?
C14 O1 Na 115.46(11) . . ?
C13 O1 Na 114.56(11) . . ?
C16 O2 C15 113.0(2) . . ?
C16 O2 Na 112.65(11) . . ?
C15 O2 Na 114.55(11) . . ?
C17 O3 C18 111.2(2) . . ?
C17 O3 Na 118.49(11) . . ?
C18 O3 Na 112.98(11) . . ?
O1 C13 C18 108.5(2) . 2_565 ?
O1 C14 C15 108.3(2) . . ?
O2 C15 C14 108.4(2) . . ?
O2 C16 C17 108.2(2) . . ?
O3 C17 C16 109.1(2) . . ?
O3 C18 C13 108.6(2) . 2_565 ?
C20 C19 C24 121.9(2) . . ?
C20 C19 Cl 118.88(14) . . ?
C24 C19 Cl 119.18(14) . . ?
C19 C20 C21 118.5(2) . . ?
C20 C21 C22 120.7(2) . . ?
C21 C22 C23 119.9(2) . . ?
C22 C23 C24 120.1(2) . . ?
C19 C24 C23 118.8(2) . . ?

loop_
_geom_bond_atom_site_label_1
_geom_bond_atom_site_label_2
_geom_bond_distance
_geom_bond_site_symmetry_2
_geom_bond_publ_flag
Fe N3 1.9734(14) . ?
Fe N3 1.9734(14) 2 ?
Fe N2 1.9983(13) . ?
Fe N2 1.9983(13) 2 ?
Fe N1 1.9999(12) 2 ?
Fe N1 1.9999(12) . ?
N1 C(a1) 1.370(2) . ?
N1 C(a2) 1.375(2) . ?
N2 C(a4) 1.373(2) . ?
N2 C(a3) 1.372(2) . ?
N3 N4 1.206(2) . ?
N4 N5 1.150(2) . ?
C(m1) C(a2) 1.389(2) . ?
C(m1) C(a3) 1.393(2) . ?
C(m1) C1 1.495(2) . ?
C(m2) C(a1) 1.391(2) 2 ?
C(m2) C(a4) 1.389(2) . ?
C(m2) C7 1.489(2) . ?
C(a1) C(m2) 1.391(2) 2 ?
C(a1) C(b1) 1.436(2) . ?
C(a2) C(b2) 1.441(2) . ?
C(a3) C(b3) 1.438(2) . ?
C(a4) C(b4) 1.441(2) . ?
C(b1) C(b2) 1.351(2) . ?
C(b3) C(b4) 1.352(2) . ?
C1 C6 1.388(2) . ?
C1 C2 1.396(2) . ?
C2 C3 1.389(2) . ?
C3 C4 1.385(3) . ?
C4 C5 1.386(3) . ?
C5 C6 1.389(2) . ?
C7 C8 1.391(2) . ?
C7 C12 1.392(2) . ?
C8 C9 1.392(2) . ?
C9 C10 1.372(3) . ?
C10 C11 1.379(3) . ?
C11 C12 1.388(2) . ?
Na O(w) 2.3275(15) 2_565 ?
Na O(w) 2.3275(15) . ?
Na O3 2.730(2) . ?
Na O3 2.730(2) 2_565 ?
Na O1 2.748(2) 2_565 ?
Na O1 2.748(2) . ?
Na O2 2.838(2) 2_565 ?
Na O2 2.838(2) . ?
O1 C14 1.417(2) . ?
O1 C13 1.420(2) . ?
O2 C16 1.417(2) . ?
O2 C15 1.421(2) . ?
O3 C17 1.416(2) . ?
O3 C18 1.423(2) . ?
C13 C18 1.489(3) 2_565 ?
C14 C15 1.491(3) . ?
C16 C17 1.485(3) . ?
C18 C13 1.489(3) 2_565 ?
Cl C19 1.741(2) . ?
C19 C20 1.380(2) . ?
C19 C24 1.384(2) . ?
C20 C21 1.381(3) . ?
C21 C22 1.386(3) . ?
C22 C23 1.385(3) . ?
C23 C24 1.384(3) . ?
